data_7103238
loop_
_publ_author_name
'Chen, Yunfeng'
'Liu, Yuxiu'
'Petersen, Jeffrey L'
'Shi, Xiaodong'

_publ_section_title
;
 Conformational control in the regioselective synthesis of
 N-2-substituted-1,2,3-triazoles.
;
_journal_issue 28
_journal_name_full 'Chemical communications (Cambridge, England)'
_journal_page_first 3254
_journal_page_last 3256
_journal_paper_doi 10.1039/b805328f
_journal_year 2008
_chemical_formula_sum 'C18 H15 N3 O'
_chemical_formula_weight 289.33
_chemical_name_systematic
;
?
;
_space_group_IT_number 14
_symmetry_cell_setting monoclinic
_symmetry_space_group_name_Hall '-P 2ybc'
_symmetry_space_group_name_H-M 'P 1 21/c 1'
_atom_sites_solution_hydrogens geom
_atom_sites_solution_primary direct
_atom_sites_solution_secondary difmap
_audit_creation_method SHELXL-97
_cell_angle_alpha 90.00
_cell_angle_beta 90.922(1)
_cell_angle_gamma 90.00
_cell_formula_units_Z 4
_cell_length_a 13.7985(9)
_cell_length_b 5.5755(4)
_cell_length_c 19.3734(13)
_cell_measurement_reflns_used 6868
_cell_measurement_temperature 293(2)
_cell_volume 1490.27(18)
_computing_structure_refinement 'SHELXL-97 (Sheldrick, 1997)'
_computing_structure_solution 'SHELXS-97 (Sheldrick, 1990)'
_diffrn_ambient_temperature 293(2)
_diffrn_measured_fraction_theta_full 0.959
_diffrn_measured_fraction_theta_max 0.959
_diffrn_radiation_monochromator graphite
_diffrn_radiation_source 'fine-focus sealed tube'
_diffrn_radiation_type MoK\a
_diffrn_radiation_wavelength 0.71073
_diffrn_reflns_av_R_equivalents 0.0364
_diffrn_reflns_av_sigmaI/netI 0.0524
_diffrn_reflns_limit_h_max 17
_diffrn_reflns_limit_h_min -17
_diffrn_reflns_limit_k_max 6
_diffrn_reflns_limit_k_min -7
_diffrn_reflns_limit_l_max 24
_diffrn_reflns_limit_l_min -25
_diffrn_reflns_number 9358
_diffrn_reflns_theta_full 27.50
_diffrn_reflns_theta_max 27.50
_diffrn_reflns_theta_min 2.10
_exptl_absorpt_coefficient_mu 0.083
_exptl_absorpt_correction_T_max 0.973
_exptl_absorpt_correction_T_min 0.963
_exptl_absorpt_correction_type semi-empirical
_exptl_absorpt_process_details SADABS
_exptl_crystal_colour colorless
_exptl_crystal_density_diffrn 1.290
_exptl_crystal_density_method 'not measured'
_exptl_crystal_F_000 608
_exptl_crystal_size_max 0.46
_exptl_crystal_size_mid 0.40
_exptl_crystal_size_min 0.34
_refine_diff_density_max 0.214
_refine_diff_density_min -0.139
_refine_diff_density_rms 0.039
_refine_ls_extinction_method none
_refine_ls_goodness_of_fit_ref 1.042
_refine_ls_hydrogen_treatment riding
_refine_ls_matrix_type full
_refine_ls_number_parameters 200
_refine_ls_number_reflns 3281
_refine_ls_number_restraints 0
_refine_ls_restrained_S_all 1.042
_refine_ls_R_factor_all 0.0592
_refine_ls_R_factor_gt 0.0498
_refine_ls_shift/su_max 0.000
_refine_ls_shift/su_mean 0.000
_refine_ls_structure_factor_coef Fsqd
_refine_ls_weighting_details 'calc w=1/[\s^2^(Fo^2^)+(0.0833P)^2^+0.2107P] where P=(Fo^2^+2Fc^2^)/3'
_refine_ls_weighting_scheme calc
_refine_ls_wR_factor_gt 0.1448
_refine_ls_wR_factor_ref 0.1568
_reflns_number_gt 2698
_reflns_number_total 3281
_reflns_threshold_expression >2sigma(I)
_cod_data_source_file b805328f.txt
_cod_data_source_block 2a
_cod_original_sg_symbol_H-M P21/c
_cod_database_code 7103238

loop_
_symmetry_equiv_pos_as_xyz
'x, y, z'
'-x, y+1/2, -z+1/2'
'-x, -y, -z'
'x, -y-1/2, z-1/2'

loop_
_atom_site_label
_atom_site_type_symbol
_atom_site_fract_x
_atom_site_fract_y
_atom_site_fract_z
_atom_site_U_iso_or_equiv
_atom_site_adp_type
_atom_site_occupancy
_atom_site_symmetry_multiplicity
_atom_site_calc_flag
_atom_site_refinement_flags
_atom_site_disorder_assembly
_atom_site_disorder_group
O1 O 0.07986(9) -0.1436(2) 0.24102(7) 0.0637(3) Uani 1 1 d . . .
N1 N 0.20077(9) 0.2256(2) 0.27900(6) 0.0472(3) Uani 1 1 d . . .
N2 N 0.12647(9) 0.1452(2) 0.31692(6) 0.0451(3) Uani 1 1 d . . .
N3 N 0.11409(8) 0.25995(19) 0.37705(6) 0.0435(3) Uani 1 1 d . . .
C1 C 0.23866(10) 0.3997(2) 0.31697(7) 0.0427(3) Uani 1 1 d . . .
C2 C 0.18438(10) 0.4209(2) 0.37885(7) 0.0406(3) Uani 1 1 d . . .
C3 C 0.32360(11) 0.5378(2) 0.29268(7) 0.0455(3) Uani 1 1 d . . .
C4 C 0.31392(15) 0.6695(4) 0.23597(9) 0.0662(5) Uani 1 1 d . . .
H4A H 0.3660 0.7589 0.2202 0.079 Uiso 1 1 calc R . .
H4B H 0.2550 0.6725 0.2119 0.079 Uiso 1 1 calc R . .
C5 C 0.41438(10) 0.5221(2) 0.33421(7) 0.0430(3) Uani 1 1 d . . .
C6 C 0.48577(14) 0.6979(3) 0.33074(10) 0.0610(4) Uani 1 1 d . . .
H6 H 0.4771 0.8272 0.3009 0.073 Uiso 1 1 calc R . .
C7 C 0.56883(14) 0.6839(3) 0.37060(12) 0.0728(5) Uani 1 1 d . . .
H7 H 0.6155 0.8035 0.3673 0.087 Uiso 1 1 calc R . .
C8 C 0.58371(13) 0.4965(3) 0.41493(10) 0.0649(5) Uani 1 1 d . . .
H8 H 0.6398 0.4892 0.4421 0.078 Uiso 1 1 calc R . .
C9 C 0.51513(13) 0.3195(3) 0.41886(10) 0.0622(4) Uani 1 1 d . . .
H9 H 0.5249 0.1904 0.4486 0.075 Uiso 1 1 calc R . .
C10 C 0.43136(12) 0.3320(3) 0.37880(9) 0.0523(4) Uani 1 1 d . . .
H10 H 0.3855 0.2104 0.3819 0.063 Uiso 1 1 calc R . .
C11 C 0.19475(10) 0.5837(2) 0.43830(7) 0.0407(3) Uani 1 1 d . . .
C12 C 0.25095(11) 0.7901(2) 0.43552(7) 0.0447(3) Uani 1 1 d . . .
H12 H 0.2840 0.8267 0.3954 0.054 Uiso 1 1 calc R . .
C13 C 0.25808(12) 0.9416(2) 0.49186(8) 0.0506(4) Uani 1 1 d . . .
H13 H 0.2963 1.0786 0.4896 0.061 Uiso 1 1 calc R . .
C14 C 0.20873(13) 0.8903(3) 0.55122(8) 0.0563(4) Uani 1 1 d . . .
H14 H 0.2130 0.9936 0.5888 0.068 Uiso 1 1 calc R . .
C15 C 0.15295(14) 0.6856(3) 0.55489(9) 0.0614(4) Uani 1 1 d . . .
H15 H 0.1201 0.6502 0.5952 0.074 Uiso 1 1 calc R . .
C16 C 0.14571(12) 0.5335(3) 0.49896(8) 0.0526(4) Uani 1 1 d . . .
H16 H 0.1078 0.3961 0.5017 0.063 Uiso 1 1 calc R . .
C17 C 0.06700(11) -0.0517(2) 0.29592(8) 0.0487(4) Uani 1 1 d . . .
C18 C -0.00710(12) -0.1259(3) 0.34633(9) 0.0567(4) Uani 1 1 d . . .
H18A H -0.0576 -0.0075 0.3476 0.085 Uiso 1 1 calc R . .
H18B H 0.0225 -0.1405 0.3913 0.085 Uiso 1 1 calc R . .
H18C H -0.0342 -0.2775 0.3327 0.085 Uiso 1 1 calc R . .

loop_
_atom_site_aniso_label
_atom_site_aniso_U_11
_atom_site_aniso_U_22
_atom_site_aniso_U_33
_atom_site_aniso_U_23
_atom_site_aniso_U_13
_atom_site_aniso_U_12
O1 0.0670(8) 0.0604(6) 0.0636(7) -0.0203(6) -0.0022(6) -0.0047(5)
N1 0.0480(7) 0.0506(6) 0.0430(6) -0.0043(5) -0.0011(5) 0.0016(5)
N2 0.0434(6) 0.0464(6) 0.0454(6) -0.0060(5) -0.0022(5) 0.0007(5)
N3 0.0423(6) 0.0448(6) 0.0433(6) -0.0042(5) -0.0027(5) 0.0025(5)
C1 0.0441(7) 0.0441(6) 0.0397(7) -0.0008(5) -0.0024(5) 0.0033(5)
C2 0.0400(7) 0.0403(6) 0.0415(7) 0.0001(5) -0.0023(5) 0.0037(5)
C3 0.0528(8) 0.0454(6) 0.0386(7) -0.0007(5) 0.0071(6) 0.0013(6)
C4 0.0693(11) 0.0799(11) 0.0494(9) 0.0139(8) 0.0016(8) -0.0043(9)
C5 0.0455(7) 0.0412(6) 0.0423(7) -0.0025(5) 0.0083(6) 0.0003(5)
C6 0.0622(10) 0.0480(7) 0.0729(11) 0.0072(7) 0.0013(8) -0.0093(7)
C7 0.0574(10) 0.0638(10) 0.0969(15) -0.0041(10) -0.0037(10) -0.0159(8)
C8 0.0506(9) 0.0726(10) 0.0714(11) -0.0135(9) -0.0067(8) 0.0048(8)
C9 0.0581(10) 0.0649(9) 0.0636(10) 0.0093(8) -0.0017(8) 0.0082(8)
C10 0.0502(8) 0.0497(7) 0.0571(9) 0.0074(6) 0.0047(7) -0.0019(6)
C11 0.0412(7) 0.0411(6) 0.0397(7) -0.0009(5) -0.0004(5) 0.0048(5)
C12 0.0506(8) 0.0425(6) 0.0411(7) 0.0006(5) 0.0037(6) 0.0013(5)
C13 0.0578(9) 0.0417(6) 0.0523(8) -0.0043(6) 0.0007(7) -0.0016(6)
C14 0.0648(10) 0.0565(8) 0.0476(8) -0.0133(7) 0.0043(7) 0.0015(7)
C15 0.0706(11) 0.0656(9) 0.0487(9) -0.0088(7) 0.0183(8) -0.0063(8)
C16 0.0554(9) 0.0520(7) 0.0508(8) -0.0045(6) 0.0111(7) -0.0069(6)
C17 0.0477(8) 0.0431(6) 0.0551(8) -0.0049(6) -0.0098(6) 0.0029(6)
C18 0.0538(9) 0.0494(7) 0.0669(10) -0.0032(7) -0.0027(7) -0.0038(6)

loop_
_atom_type_symbol
_atom_type_description
_atom_type_scat_dispersion_real
_atom_type_scat_dispersion_imag
_atom_type_scat_source
C C 0.0033 0.0016 'International Tables Vol C Tables 4.2.6.8 and 6.1.1.4'
H H 0.0000 0.0000 'International Tables Vol C Tables 4.2.6.8 and 6.1.1.4'
N N 0.0061 0.0033 'International Tables Vol C Tables 4.2.6.8 and 6.1.1.4'
O O 0.0106 0.0060 'International Tables Vol C Tables 4.2.6.8 and 6.1.1.4'

loop_
_geom_angle_atom_site_label_1
_geom_angle_atom_site_label_2
_geom_angle_atom_site_label_3
_geom_angle
_geom_angle_site_symmetry_1
_geom_angle_site_symmetry_3
_geom_angle_publ_flag
C1 N1 N2 103.81(11) . . ?
N3 N2 N1 115.04(11) . . ?
N3 N2 C17 122.26(12) . . ?
N1 N2 C17 122.68(12) . . ?
C2 N3 N2 104.05(11) . . ?
N1 C1 C2 108.66(12) . . ?
N1 C1 C3 120.78(12) . . ?
C2 C1 C3 130.56(12) . . ?
N3 C2 C1 108.44(12) . . ?
N3 C2 C11 120.10(12) . . ?
C1 C2 C11 131.46(13) . . ?
C4 C3 C5 123.78(15) . . ?
C4 C3 C1 118.69(15) . . ?
C5 C3 C1 117.53(12) . . ?
C10 C5 C6 117.15(14) . . ?
C10 C5 C3 121.17(13) . . ?
C6 C5 C3 121.68(13) . . ?
C7 C6 C5 121.15(16) . . ?
C8 C7 C6 120.84(16) . . ?
C7 C8 C9 119.27(17) . . ?
C8 C9 C10 120.24(16) . . ?
C9 C10 C5 121.34(15) . . ?
C12 C11 C16 118.54(13) . . ?
C12 C11 C2 121.85(12) . . ?
C16 C11 C2 119.60(12) . . ?
C13 C12 C11 120.54(13) . . ?
C14 C13 C12 120.20(14) . . ?
C13 C14 C15 119.95(14) . . ?
C16 C15 C14 120.14(15) . . ?
C15 C16 C11 120.62(14) . . ?
O1 C17 N2 119.37(15) . . ?
O1 C17 C18 125.41(14) . . ?
N2 C17 C18 115.22(13) . . ?

loop_
_geom_bond_atom_site_label_1
_geom_bond_atom_site_label_2
_geom_bond_distance
_geom_bond_site_symmetry_2
_geom_bond_publ_flag
O1 C17 1.1962(19) . ?
N1 C1 1.3209(18) . ?
N1 N2 1.3475(18) . ?
N2 N3 1.3424(16) . ?
N2 C17 1.4261(18) . ?
N3 C2 1.3215(17) . ?
C1 C2 1.4286(19) . ?
C1 C3 1.485(2) . ?
C2 C11 1.4714(18) . ?
C3 C4 1.326(2) . ?
C3 C5 1.481(2) . ?
C5 C10 1.385(2) . ?
C5 C6 1.392(2) . ?
C6 C7 1.374(3) . ?
C7 C8 1.366(3) . ?
C8 C9 1.370(3) . ?
C9 C10 1.384(2) . ?
C11 C12 1.3895(19) . ?
C11 C16 1.394(2) . ?
C12 C13 1.382(2) . ?
C13 C14 1.376(2) . ?
C14 C15 1.379(2) . ?
C15 C16 1.379(2) . ?
C17 C18 1.484(2) . ?

loop_
_cod_related_entry_id
_cod_related_entry_database
_cod_related_entry_code
1 ChemSpider 30653044
